data_1100580
loop_
_publ_author_name
'Karl, M.'
'Seybert, G.'
'Massa, W.'
'Harms, K.'
'Agarwal, S.'
'Maleika, R.'
'Stelter, W.'
'Greiner, A.'
'Neum\"uller, W.'
'Heitz, B.'
'Dehnicke, K.'

_publ_section_title
;
 Amidometallate von Seltenerdelementen. Synthese und Kristallstrukturen
 von [Na(12-Krone-4)~2~][M{N(SiMe~3~)~2~}~3~(OSiMe~3~)] (M = Sm, Yb),
 [Na(THF)~3~Sm{N(SiMe~3~)~2~}~3~(C\\tb C-Ph)],
 [Na(THF)~6~][Lu~2~(\m-NH~2~)(\m-NSiMe~3~){N(SiMe~3~)~2~}~4~] sowie
 von [NaN(SiMe~3~)~2~(THF)]~2~. Anwendungen der Seltenerdkomplexe als
 Polymerisationskatalysatoren
;
_journal_coden_ASTM ZAACAB
_journal_issue 8
_journal_name_full
;
 Zeitschrift f\"ur anorganische und allgemeine Chemie
;
_journal_page_first 1301
_journal_page_last 1309
_journal_paper_doi 10.1002/(sici)1521-3749(199908)625:8<1301::aid-zaac1301>3.0.co;2-0
_journal_volume 625
_journal_year 1999
_chemical_formula_sum 'C51 H131 Lu2 N6 Na O6 Si9'
_space_group_IT_number 19
_symmetry_cell_setting orthorhombic
_symmetry_Int_Tables_number 19
_symmetry_space_group_name_Hall 'P 2ac 2ab'
_symmetry_space_group_name_H-M 'P 21 21 21'
_cell_angle_alpha 90
_cell_angle_beta 90
_cell_angle_gamma 90
_cell_formula_units_Z 4
_cell_length_a 15.423(2)
_cell_length_b 19.946(4)
_cell_length_c 26.039(6)
_cod_original_formula_sum 'C51 H131 Lu2 N6 Na1 O6 Si9'
_cod_database_code 1100580

loop_
_symmetry_equiv_pos_site_id
_symmetry_equiv_pos_as_xyz
1 x,y,z
2 1/2-x,-y,1/2+z
3 -x,1/2+y,1/2-z
4 1/2+x,1/2-y,-z

loop_
_atom_site_label
_atom_site_type_symbol
_atom_site_fract_x
_atom_site_fract_y
_atom_site_fract_z
Lu1 Lu 0.75537(3) 0.92127(1) 0.25105(1)
Lu2 Lu 0.74667(4) 1.09024(1) 0.25582(1)
Si1 Si 0.7248(3) 0.85280(17) 0.12745(12)
Si2 Si 0.8338(2) 0.78008(15) 0.20345(13)
Si3 Si 0.5998(2) 1.16424(15) 0.33322(13)
Si4 Si 0.7588(3) 1.11705(13) 0.38590(9)
Si5 Si 0.7865(2) 1.24857(17) 0.20873(12)
Si6 Si 0.7194(3) 1.1482(2) 0.13302(13)
Si7 Si 0.6101(3) 0.84399(15) 0.32208(13)
Si8 Si 0.7803(3) 0.85018(19) 0.37523(12)
Si9 Si 0.94471(18) 1.01629(15) 0.23489(11)
N1 N 0.7704(6) 0.8480(4) 0.1858(3)
N2 N 0.7512(8) 1.1686(3) 0.1938(2)
N3 N 0.6537(6) 1.0021(5) 0.2440(3)
H1 H 0.621(3) 1.008(4) 0.2168(14)
H2 H 0.614(3) 1.009(4) 0.2678(16)
N4 N 0.8408(5) 1.0087(4) 0.2526(3)
N5 N 0.7009(6) 1.1281(3) 0.3306(3)
N6 N 0.7158(6) 0.8682(4) 0.3239(3)
C1 C 0.6384(12) 0.9141(8) 0.1234(5)
H3 H 0.59510 0.90480 0.15010
H4 H 0.61100 0.91150 0.08950
H5 H 0.66230 0.95910 0.12860
C2 C 0.6723(9) 0.7729(7) 0.1080(5)
H6 H 0.62870 0.76040 0.13350
H7 H 0.71620 0.73760 0.10560
H8 H 0.64440 0.77880 0.07450
C3 C 0.8070(11) 0.8720(9) 0.0757(4)
H9 H 0.85350 0.83850 0.07660
H10 H 0.83170 0.91670 0.08150
H11 H 0.77860 0.87090 0.04200
C4 C 0.8940(11) 0.7389(8) 0.1498(6)
H12 H 0.90000 0.69090 0.15700
H13 H 0.95160 0.75920 0.14650
H14 H 0.86190 0.74510 0.11760
C5 C 0.9175(7) 0.8072(5) 0.2504(6)
H15 H 0.96510 0.77470 0.25070
H16 H 0.89170 0.80990 0.28470
H17 H 0.93990 0.85130 0.24050
C6 C 0.7662(9) 0.7129(4) 0.2358(4)
H18 H 0.78510 0.66860 0.22390
H19 H 0.70490 0.71940 0.22700
H20 H 0.77350 0.71600 0.27310
C7 C 0.6028(9) 1.2571(6) 0.3433(5)
H21 H 0.55590 1.27020 0.36660
H22 H 0.59530 1.27990 0.31030
H23 H 0.65870 1.26980 0.35830
C8 C 0.5394(8) 1.1532(6) 0.2719(5)
H24 H 0.48040 1.17080 0.27580
H25 H 0.53680 1.10550 0.26320
H26 H 0.56910 1.17760 0.24440
C9 C 0.5296(9) 1.1282(6) 0.3851(5)
H27 H 0.49430 1.16390 0.40030
H28 H 0.56630 1.10810 0.41170
H29 H 0.49160 1.09380 0.37040
C10 C 0.7234(10) 1.0425(5) 0.4233(4)
H30 H 0.72470 1.00270 0.40120
H31 H 0.66430 1.04960 0.43590
H32 H 0.76260 1.03580 0.45250
C11 C 0.8764(9) 1.1056(7) 0.3688(4)
H33 H 0.88230 1.06820 0.34460
H34 H 0.90970 1.09580 0.40000
H35 H 0.89860 1.14670 0.35300
C12 C 0.7562(14) 1.1891(6) 0.4319(4)
H36 H 0.77400 1.23010 0.41410
H37 H 0.79600 1.18020 0.46050
H38 H 0.69720 1.19460 0.44520
C13 C 0.8337(8) 1.2556(6) 0.2758(4)
H39 H 0.79080 1.24040 0.30100
H40 H 0.84890 1.30250 0.28280
H41 H 0.88580 1.22770 0.27830
C14 C 0.8771(10) 1.2787(7) 0.1645(5)
H42 H 0.85720 1.27740 0.12880
H43 H 0.92780 1.24950 0.16850
H44 H 0.89300 1.32480 0.17360
C15 C 0.7000(9) 1.3124(6) 0.2026(6)
H45 H 0.65100 1.30010 0.22470
H46 H 0.68050 1.31450 0.16680
H47 H 0.72260 1.35620 0.21310
C16 C 0.6057(9) 1.1077(6) 0.1334(4)
H48 H 0.56350 1.13960 0.14750
H49 H 0.60660 1.06720 0.15470
H50 H 0.58900 1.09590 0.09830
C17 C 0.7038(9) 1.2189(6) 0.0871(4)
H51 H 0.75780 1.24280 0.08490
H52 H 0.65880 1.24910 0.09780
H53 H 0.68960 1.20080 0.05400
C18 C 0.7904(11) 1.0863(12) 0.1049(5)
H54 H 0.79830 1.04900 0.12900
H55 H 0.84680 1.10670 0.09740
H56 H 0.76470 1.06940 0.07300
C19 C 0.5365(10) 0.9015(7) 0.3576(5)
H57 H 0.49520 0.87520 0.37780
H58 H 0.50480 0.92960 0.33300
H59 H 0.57080 0.93010 0.38050
C20 C 0.5898(12) 0.7577(8) 0.3492(6)
H60 H 0.53580 0.75790 0.36900
H61 H 0.63810 0.74500 0.37170
H62 H 0.58510 0.72530 0.32100
C21 C 0.5653(6) 0.8414(5) 0.2565(5)
H63 H 0.50960 0.81790 0.25680
H64 H 0.60580 0.81770 0.23380
H65 H 0.55690 0.88730 0.24390
C22 C 0.8271(12) 0.7612(8) 0.3767(6)
H66 H 0.85790 0.75220 0.34450
H67 H 0.77980 0.72870 0.38080
H68 H 0.86740 0.75700 0.40560
C23 C 0.7236(13) 0.8598(7) 0.4394(4)
H69 H 0.69900 0.90490 0.44210
H70 H 0.76550 0.85280 0.46720
H71 H 0.67710 0.82650 0.44220
C24 C 0.878(1) 0.9074(8) 0.3785(5)
H72 H 0.91020 0.90480 0.34610
H73 H 0.91560 0.89330 0.40680
H74 H 0.85880 0.95360 0.38420
C25 C 0.9818(6) 1.1059(5) 0.2243(4)
H75 H 0.97070 1.13230 0.25530
H76 H 0.94990 1.12530 0.19540
H77 H 1.04410 1.10630 0.21670
C26 C 1.0249(7) 0.9832(7) 0.2825(4)
H78 H 1.01510 1.00460 0.31590
H79 H 1.08380 0.99320 0.27070
H80 H 1.01770 0.93460 0.28590
C27 C 0.9700(7) 0.9727(6) 0.1725(4)
H81 H 0.95320 0.92540 0.17490
H82 H 1.03240 0.97580 0.16560
H83 H 0.93780 0.99420 0.14460
Na1 Na 0.23006(19) 0.99972(19) 0.52038(9)
O1 O 0.1312(6) 0.9140(6) 0.5029(4)
O2 O 0.1963(5) 0.9940(5) 0.6122(2)
O3 O 0.3273(6) 1.0856(5) 0.5388(4)
O4 O 0.2567(8) 1.0076(4) 0.42811(18)
O5 O 0.3450(8) 0.9178(7) 0.5286(4)
O6 O 0.1216(5) 1.0829(5) 0.5097(4)
C28 C 0.1014(18) 0.886(1) 0.4575(6)
H84 H 0.14990 0.87630 0.43370
H85 H 0.05950 0.91600 0.44020
C29 C 0.059(2) 0.8232(12) 0.4752(9)
H86 H 0.01440 0.80880 0.45010
H87 H 0.10230 0.78690 0.47870
C30 C 0.026(2) 0.8348(17) 0.5154(13)
H88 H 0.03200 0.79660 0.53950
H89 H -0.03550 0.84710 0.51190
C31 C 0.078(2) 0.8898(18) 0.5305(13)
H90 H 0.03700 0.92630 0.54000
H91 H 0.10770 0.87650 0.56250
C32 C 0.1346(11) 1.0322(8) 0.6395(6)
H92 H 0.15070 1.08010 0.63710
H93 H 0.07740 1.02670 0.62280
C33 C 0.1272(13) 1.0153(16) 0.6895(6)
H94 H 0.06880 0.99770 0.69770
H95 H 0.14060 1.05350 0.71240
C34 C 0.1939(19) 0.9626(14) 0.6925(7)
H96 H 0.24150 0.97770 0.71520
H97 H 0.16830 0.92160 0.70760
C35 C 0.2252(15) 0.9488(7) 0.6466(5)
H98 H 0.20690 0.90320 0.63610
H99 H 0.28940 0.94980 0.64770
C36 C 0.3445(10) 1.1152(8) 0.5864(6)
H100 H 0.35070 1.07990 0.61280
H101 H 0.29520 1.14420 0.59630
C37 C 0.4257(14) 1.1562(10) 0.5843(8)
H102 H 0.41450 1.20360 0.59340
H103 H 0.47110 1.13790 0.60720
C38 C 0.448(2) 1.149(2) 0.5319(12)
H104 H 0.50690 1.12880 0.52940
H105 H 0.45080 1.19400 0.51570
C39 C 0.386(2) 1.107(2) 0.5037(16)
H106 H 0.35660 1.13290 0.47640
H107 H 0.41540 1.06790 0.48780
C40 C 0.2044(13) 1.0410(13) 0.3943(6)
H108 H 0.19340 1.08690 0.40740
H109 H 0.14790 1.01760 0.39190
C41 C 0.2414(16) 1.0451(13) 0.3456(6)
H110 H 0.19900 1.03290 0.31860
H111 H 0.26350 1.09080 0.33870
C42 C 0.3069(18) 1.0003(16) 0.3475(5)
H112 H 0.29360 0.96140 0.32530
H113 H 0.36120 1.02130 0.33510
C43 C 0.3166(13) 0.9799(11) 0.3967(5)
H114 H 0.37530 0.99230 0.40890
H115 H 0.31160 0.93050 0.39830
C44 C 0.4176(14) 0.9210(14) 0.5551(10)
H116 H 0.40830 0.90170 0.58970
H117 H 0.43520 0.96840 0.55920
C45 C 0.4812(17) 0.8866(19) 0.5307(14)
H118 H 0.52210 0.86630 0.55550
H119 H 0.51370 0.91600 0.50680
C46 C 0.4341(15) 0.8369(17) 0.5037(14)
H120 H 0.45570 0.83300 0.46800
H121 H 0.44030 0.79290 0.52080
C47 C 0.3475(17) 0.8571(11) 0.5038(8)
H122 H 0.32570 0.86160 0.46820
H123 H 0.31110 0.82380 0.52210
C48 C 0.0319(12) 1.0746(13) 0.4978(10)
H124 H 0.00000 1.05340 0.52660
H125 H 0.02350 1.04780 0.46620
C49 C 0.0043(19) 1.1489(15) 0.4900(13)
H126 H 0.01020 1.16180 0.45350
H127 H -0.05680 1.15540 0.50050
C50 C 0.050(2) 1.1810(16) 0.5152(13)
H128 H 0.02880 1.18050 0.55120
H129 H 0.04910 1.22800 0.50290
C51 C 0.1373(15) 1.1543(9) 0.5127(9)
H130 H 0.16840 1.17090 0.48200
H131 H 0.17090 1.16600 0.54380

loop_
_atom_type_symbol
_atom_type_radius_bond
C 0.68
H 0.23
Lu 1.48
N 0.68
Na 1.38
O 0.68
Si 1.20
